data_4326385
loop_
_publ_author_name
'Benedict M. Gardner'
'William Lewis'
'Alexander J. Blake'
'Stephen T. Liddle'

_publ_section_title
;
 Halide, Amide, Cationic, Manganese Carbonylate, and Oxide Derivatives of
 Triamidosilylamine Uranium Complexes
;
_journal_name_full 'Inorganic Chemistry'
_journal_page_first 9631
_journal_page_last 9641
_journal_paper_doi 10.1021/ic201372a
_journal_volume 50
_journal_year 2011
_chemical_formula_moiety 'C19 H47 I N4 O Si3 U'
_chemical_formula_sum 'C19 H47 I N4 O Si3 U'
_chemical_formula_weight 796.81
_chemical_name_systematic
; 
 ? 
;
_space_group_IT_number 14
_symmetry_cell_setting monoclinic
_symmetry_space_group_name_Hall '-P 2yn'
_symmetry_space_group_name_H-M 'P 1 21/n 1'
_atom_sites_solution_hydrogens 'geom, Me from difmap'
_atom_sites_solution_primary direct
_atom_sites_solution_secondary difmap
_audit_creation_method 'enCIFer editing of SHELXL97 CIF output'
_cell_angle_alpha 90.00
_cell_angle_beta 94.060(2)
_cell_angle_gamma 90.00
_cell_formula_units_Z 4
_cell_length_a 10.5721(9)
_cell_length_b 18.0017(15)
_cell_length_c 15.9406(13)
_cell_measurement_reflns_used 4747
_cell_measurement_temperature 150(2)
_cell_measurement_theta_max 26.49
_cell_measurement_theta_min 2.24
_cell_volume 3026.1(4)
_computing_cell_refinement 'Bruker SAINT version 6.36A (Bruker, 2000)'
_computing_data_collection 'Bruker SMART version 5.625 (Bruker, 2001)'
_computing_data_reduction 'Bruker SAINT; SHELXTL (Sheldrick, 2008)'
_computing_molecular_graphics 'SHELXTL (Sheldrick, 2008)'
_computing_publication_material 'enCIFer (Allen et al., 2004);PLATON (Spek, 2009)'
_computing_structure_refinement 'SHELXL97 (Sheldrick, 2008)'
_computing_structure_solution 'Bruker SHELXTL (Sheldrick, 2008)'
_diffrn_ambient_temperature 150(2)
_diffrn_measured_fraction_theta_full 0.996
_diffrn_measured_fraction_theta_max 0.996
_diffrn_measurement_device_type 'Bruker SMART APEX CCD diffractometer'
_diffrn_measurement_method '\w rotation with narrow frames'
_diffrn_radiation_monochromator graphite
_diffrn_radiation_source 'normal-focus sealed tube'
_diffrn_radiation_type MoK\a
_diffrn_radiation_wavelength 0.71073
_diffrn_reflns_av_R_equivalents 0.0376
_diffrn_reflns_av_sigmaI/netI 0.0450
_diffrn_reflns_limit_h_max 12
_diffrn_reflns_limit_h_min -12
_diffrn_reflns_limit_k_max 21
_diffrn_reflns_limit_k_min -13
_diffrn_reflns_limit_l_max 18
_diffrn_reflns_limit_l_min -18
_diffrn_reflns_number 15447
_diffrn_reflns_theta_full 25.00
_diffrn_reflns_theta_max 25.00
_diffrn_reflns_theta_min 2.24
_diffrn_standards_decay_% 0
_diffrn_standards_number 0
_exptl_absorpt_coefficient_mu 6.519
_exptl_absorpt_correction_T_max 0.22
_exptl_absorpt_correction_T_min 0.15
_exptl_absorpt_correction_type multi-scan
_exptl_absorpt_process_details '(SADABS; Bruker, 2001)'
_exptl_crystal_colour green
_exptl_crystal_density_diffrn 1.749
_exptl_crystal_description block
_exptl_crystal_F_000 1536
_exptl_crystal_size_max 0.46
_exptl_crystal_size_mid 0.38
_exptl_crystal_size_min 0.33
_refine_diff_density_max 2.968
_refine_diff_density_min -1.641
_refine_diff_density_rms 0.197
_refine_ls_extinction_method none
_refine_ls_goodness_of_fit_ref 1.054
_refine_ls_hydrogen_treatment constr
_refine_ls_matrix_type full
_refine_ls_number_parameters 271
_refine_ls_number_reflns 5307
_refine_ls_number_restraints 180
_refine_ls_restrained_S_all 1.068
_refine_ls_R_factor_all 0.0642
_refine_ls_R_factor_gt 0.0453
_refine_ls_shift/su_max 0.001
_refine_ls_shift/su_mean 0.000
_refine_ls_structure_factor_coef Fsqd
_refine_ls_weighting_details 'calc w=1/[\s^2^(Fo^2^)+(0.0659P)^2^+12.8828P] where P=(Fo^2^+2Fc^2^)/3'
_refine_ls_weighting_scheme calc
_refine_ls_wR_factor_gt 0.1115
_refine_ls_wR_factor_ref 0.1220
_reflns_number_gt 4168
_reflns_number_total 5307
_reflns_threshold_expression I>2\s(I)
_cod_data_source_file ic201372a_si_001_01.cif
_cod_data_source_block 2
_cod_database_code 4326385

loop_
_symmetry_equiv_pos_as_xyz
'x, y, z'
'-x+1/2, y+1/2, -z+1/2'
'-x, -y, -z'
'x-1/2, -y-1/2, z-1/2'

loop_
_atom_site_label
_atom_site_type_symbol
_atom_site_fract_x
_atom_site_fract_y
_atom_site_fract_z
_atom_site_U_iso_or_equiv
_atom_site_adp_type
_atom_site_occupancy
_atom_site_symmetry_multiplicity
_atom_site_calc_flag
_atom_site_refinement_flags
U1 U 0.13195(3) 0.780600(18) 0.124435(19) 0.02845(13) Uani 1 1 d U
I1 I -0.02820(7) 0.86004(4) -0.02183(4) 0.0557(2) Uani 1 1 d U
N1 N 0.2563(7) 0.6810(5) 0.0973(5) 0.0394(16) Uani 1 1 d U
N2 N 0.2918(7) 0.8570(5) 0.1610(5) 0.0373(15) Uani 1 1 d U
N3 N 0.0008(7) 0.7184(4) 0.2047(5) 0.0388(16) Uani 1 1 d U
N4 N 0.2451(7) 0.7430(5) 0.2649(5) 0.0403(15) Uani 1 1 d U
Si1 Si 0.2801(3) 0.63390(18) 0.00705(19) 0.0480(7) Uani 1 1 d U
Si2 Si 0.3874(2) 0.89859(16) 0.09097(17) 0.0382(6) Uani 1 1 d U
Si3 Si -0.1129(3) 0.65655(17) 0.16422(19) 0.0461(7) Uani 1 1 d U
C1 C 0.2415(14) 0.5343(7) 0.0166(9) 0.078(4) Uani 1 1 d U
H1A H 0.2919 0.5129 0.0647 0.117 Uiso 1 1 calc R
H1B H 0.2611 0.5083 -0.0350 0.117 Uiso 1 1 calc R
H1C H 0.1511 0.5287 0.0251 0.117 Uiso 1 1 calc R
C2 C 0.1809(11) 0.6731(8) -0.0840(7) 0.063(3) Uani 1 1 d U
H2A H 0.0910 0.6665 -0.0746 0.094 Uiso 1 1 calc R
H2B H 0.2003 0.6471 -0.1356 0.094 Uiso 1 1 calc R
H2C H 0.1994 0.7261 -0.0895 0.094 Uiso 1 1 calc R
C3 C 0.4497(11) 0.6378(8) -0.0178(8) 0.071(3) Uani 1 1 d U
H3A H 0.4714 0.6888 -0.0328 0.106 Uiso 1 1 calc R
H3B H 0.4630 0.6047 -0.0651 0.106 Uiso 1 1 calc R
H3C H 0.5037 0.6221 0.0315 0.106 Uiso 1 1 calc R
C4 C 0.3359(11) 0.6528(7) 0.1704(7) 0.055(2) Uani 1 1 d U
H4A H 0.3443 0.5984 0.1639 0.066 Uiso 1 1 calc R
H4B H 0.4217 0.6744 0.1679 0.066 Uiso 1 1 calc R
C5 C 0.2951(12) 0.6668(7) 0.2520(7) 0.064(2) Uani 1 1 d U
H5A H 0.3673 0.6580 0.2938 0.077 Uiso 1 1 calc R
H5B H 0.2281 0.6304 0.2633 0.077 Uiso 1 1 calc R
C6 C 0.3432(12) 0.8643(7) -0.0178(7) 0.063(3) Uani 1 1 d U
H6A H 0.3490 0.8100 -0.0189 0.095 Uiso 1 1 calc R
H6B H 0.4012 0.8855 -0.0568 0.095 Uiso 1 1 calc R
H6C H 0.2562 0.8796 -0.0349 0.095 Uiso 1 1 calc R
C7 C 0.5558(10) 0.8747(9) 0.1180(10) 0.085(4) Uani 1 1 d U
H7A H 0.5777 0.8863 0.1774 0.127 Uiso 1 1 calc R
H7B H 0.6099 0.9036 0.0827 0.127 Uiso 1 1 calc R
H7C H 0.5688 0.8216 0.1083 0.127 Uiso 1 1 calc R
C8 C 0.3705(12) 1.0025(6) 0.0924(8) 0.067(3) Uani 1 1 d U
H8A H 0.2859 1.0164 0.0685 0.100 Uiso 1 1 calc R
H8B H 0.4349 1.0250 0.0591 0.100 Uiso 1 1 calc R
H8C H 0.3820 1.0204 0.1506 0.100 Uiso 1 1 calc R
C9 C 0.3330(10) 0.8662(6) 0.2512(6) 0.048(2) Uani 1 1 d U
H9A H 0.4145 0.8934 0.2572 0.057 Uiso 1 1 calc R
H9B H 0.2690 0.8950 0.2799 0.057 Uiso 1 1 calc R
C10 C 0.3478(12) 0.7929(7) 0.2891(8) 0.063(2) Uani 1 1 d U
H10A H 0.4282 0.7708 0.2727 0.076 Uiso 1 1 calc R
H10B H 0.3542 0.7982 0.3511 0.076 Uiso 1 1 calc R
C11 C -0.1339(14) 0.6663(8) 0.0487(7) 0.079(4) Uani 1 1 d U
H11A H -0.1721 0.7147 0.0345 0.118 Uiso 1 1 calc R
H11B H -0.1894 0.6267 0.0255 0.118 Uiso 1 1 calc R
H11C H -0.0511 0.6627 0.0248 0.118 Uiso 1 1 calc R
C12 C -0.2662(10) 0.6734(8) 0.2098(9) 0.076(4) Uani 1 1 d U
H12A H -0.2541 0.6721 0.2713 0.114 Uiso 1 1 calc R
H12B H -0.3269 0.6348 0.1905 0.114 Uiso 1 1 calc R
H12C H -0.2990 0.7222 0.1917 0.114 Uiso 1 1 calc R
C13 C -0.0622(11) 0.5584(7) 0.1895(9) 0.067(3) Uani 1 1 d U
H13A H 0.0195 0.5486 0.1661 0.101 Uiso 1 1 calc R
H13B H -0.1260 0.5238 0.1648 0.101 Uiso 1 1 calc R
H13C H -0.0535 0.5517 0.2506 0.101 Uiso 1 1 calc R
C14 C 0.0275(10) 0.7124(7) 0.2951(6) 0.052(2) Uani 1 1 d U
H14A H 0.0174 0.6598 0.3117 0.063 Uiso 1 1 calc R
H14B H -0.0361 0.7419 0.3233 0.063 Uiso 1 1 calc R
C15 C 0.1536(11) 0.7373(9) 0.3252(7) 0.065(2) Uani 1 1 d U
H15A H 0.1453 0.7867 0.3516 0.078 Uiso 1 1 calc R
H15B H 0.1866 0.7027 0.3698 0.078 Uiso 1 1 calc R
O1 O 0.0237(5) 0.8859(4) 0.1999(4) 0.0405(14) Uani 1 1 d U
C16 C -0.1085(10) 0.8797(6) 0.2172(10) 0.070(3) Uani 1 1 d DU
H16A H -0.1168 0.8585 0.2739 0.084 Uiso 1 1 calc R
H16B H -0.1547 0.8474 0.1751 0.084 Uiso 1 1 calc R
C17 C -0.1602(10) 0.9585(6) 0.2121(12) 0.097(3) Uani 1 1 d DU
H17A H -0.2167 0.9674 0.2580 0.117 Uiso 1 1 calc R
H17B H -0.2095 0.9663 0.1577 0.117 Uiso 1 1 calc R
C18 C -0.0458(9) 1.0124(6) 0.2204(11) 0.087(3) Uani 1 1 d DU
H18A H -0.0609 1.0574 0.1853 0.104 Uiso 1 1 calc R
H18B H -0.0249 1.0273 0.2795 0.104 Uiso 1 1 calc R
C19 C 0.0568(9) 0.9632(6) 0.1873(8) 0.057(2) Uani 1 1 d DU
H19A H 0.0640 0.9729 0.1266 0.068 Uiso 1 1 calc R
H19B H 0.1397 0.9743 0.2175 0.068 Uiso 1 1 calc R

loop_
_atom_site_aniso_label
_atom_site_aniso_U_11
_atom_site_aniso_U_22
_atom_site_aniso_U_33
_atom_site_aniso_U_23
_atom_site_aniso_U_13
_atom_site_aniso_U_12
U1 0.03040(18) 0.0274(2) 0.02710(19) 0.00139(15) -0.00089(12) -0.00194(14)
I1 0.0777(5) 0.0413(4) 0.0443(4) 0.0070(3) -0.0222(3) 0.0001(4)
N1 0.045(4) 0.032(4) 0.040(3) -0.003(3) 0.000(3) 0.004(3)
N2 0.034(3) 0.038(4) 0.040(4) 0.002(3) 0.006(3) -0.003(3)
N3 0.039(3) 0.039(4) 0.039(4) 0.006(3) 0.005(3) -0.006(3)
N4 0.042(3) 0.046(4) 0.032(3) 0.007(3) -0.001(3) 0.000(3)
Si1 0.0565(17) 0.0429(18) 0.0442(16) -0.0102(13) 0.0016(13) 0.0074(14)
Si2 0.0316(12) 0.0365(16) 0.0472(15) -0.0003(12) 0.0090(11) -0.0076(11)
Si3 0.0444(15) 0.0397(17) 0.0531(17) 0.0119(14) -0.0043(12) -0.0154(13)
C1 0.105(10) 0.048(6) 0.081(9) -0.017(6) 0.006(8) -0.002(6)
C2 0.073(7) 0.071(8) 0.044(5) -0.012(5) 0.000(5) 0.007(6)
C3 0.064(6) 0.081(9) 0.068(8) -0.005(7) 0.019(5) 0.017(6)
C4 0.065(5) 0.047(5) 0.052(4) -0.009(4) -0.009(4) 0.020(4)
C5 0.078(6) 0.060(5) 0.052(4) 0.001(4) -0.016(4) 0.022(5)
C6 0.081(8) 0.061(8) 0.052(5) -0.011(5) 0.027(5) -0.026(6)
C7 0.033(5) 0.122(12) 0.102(10) 0.027(10) 0.021(5) 0.000(6)
C8 0.082(8) 0.041(5) 0.081(9) -0.001(5) 0.032(7) -0.018(5)
C9 0.053(5) 0.047(5) 0.043(4) -0.005(4) -0.003(4) -0.010(4)
C10 0.072(5) 0.065(5) 0.050(5) 0.006(4) -0.012(4) -0.012(4)
C11 0.109(10) 0.068(9) 0.056(6) 0.016(6) -0.021(6) -0.048(8)
C12 0.038(5) 0.074(9) 0.116(10) 0.031(8) 0.006(6) -0.012(5)
C13 0.065(7) 0.047(6) 0.088(9) 0.019(6) -0.005(6) -0.019(5)
C14 0.053(4) 0.064(6) 0.041(4) 0.003(4) 0.008(4) -0.014(4)
C15 0.060(5) 0.092(6) 0.043(4) 0.014(5) 0.001(4) -0.001(5)
O1 0.029(3) 0.038(3) 0.056(4) 0.000(3) 0.012(3) -0.001(2)
C16 0.039(4) 0.052(5) 0.124(7) -0.012(6) 0.030(5) 0.000(4)
C17 0.061(5) 0.063(6) 0.171(8) -0.017(7) 0.033(6) 0.009(5)
C18 0.071(6) 0.051(5) 0.143(8) -0.011(6) 0.040(6) 0.005(5)
C19 0.049(4) 0.033(4) 0.091(6) -0.002(5) 0.020(4) 0.004(4)

loop_
_atom_type_symbol
_atom_type_description
_atom_type_scat_dispersion_real
_atom_type_scat_dispersion_imag
_atom_type_scat_source
C C 0.0033 0.0016 'International Tables Vol C Tables 4.2.6.8 and 6.1.1.4'
H H 0.0000 0.0000 'International Tables Vol C Tables 4.2.6.8 and 6.1.1.4'
N N 0.0061 0.0033 'International Tables Vol C Tables 4.2.6.8 and 6.1.1.4'
Si Si 0.0817 0.0704 'International Tables Vol C Tables 4.2.6.8 and 6.1.1.4'
I I -0.4742 1.8119 'International Tables Vol C Tables 4.2.6.8 and 6.1.1.4'
U U -9.6767 9.6646 'International Tables Vol C Tables 4.2.6.8 and 6.1.1.4'
O O 0.0106 0.0060 'International Tables Vol C Tables 4.2.6.8 and 6.1.1.4'

loop_
_geom_angle_atom_site_label_1
_geom_angle_atom_site_label_2
_geom_angle_atom_site_label_3
_geom_angle
N2 U1 N3 130.2(3)
N2 U1 N1 95.7(3)
N3 U1 N1 95.9(3)
N2 U1 N4 68.6(3)
N3 U1 N4 68.8(3)
N1 U1 N4 73.6(3)
N2 U1 O1 77.0(2)
N3 U1 O1 77.7(3)
N1 U1 O1 162.5(2)
N4 U1 O1 88.9(2)
N2 U1 I1 105.9(2)
N3 U1 I1 109.2(2)
N1 U1 I1 120.41(19)
N4 U1 I1 165.8(2)
O1 U1 I1 77.01(15)
C4 N1 Si1 112.7(6)
C4 N1 U1 115.0(6)
Si1 N1 U1 132.3(4)
C9 N2 Si2 115.7(6)
C9 N2 U1 119.2(6)
Si2 N2 U1 124.5(4)
C14 N3 Si3 113.8(6)
C14 N3 U1 121.1(6)
Si3 N3 U1 123.2(4)
C15 N4 C10 113.7(10)
C15 N4 C5 107.1(10)
C10 N4 C5 110.1(9)
C15 N4 U1 108.3(6)
C10 N4 U1 111.5(6)
C5 N4 U1 105.8(6)
N1 Si1 C1 111.5(6)
N1 Si1 C3 111.2(5)
C1 Si1 C3 106.0(7)
N1 Si1 C2 111.1(5)
C1 Si1 C2 108.4(6)
C3 Si1 C2 108.5(6)
N2 Si2 C7 110.2(5)
N2 Si2 C6 109.7(4)
C7 Si2 C6 108.2(7)
N2 Si2 C8 111.2(5)
C7 Si2 C8 108.6(7)
C6 Si2 C8 108.8(6)
N3 Si3 C11 110.0(5)
N3 Si3 C12 110.7(6)
C11 Si3 C12 109.2(7)
N3 Si3 C13 110.2(5)
C11 Si3 C13 108.3(7)
C12 Si3 C13 108.3(6)
C5 C4 N1 117.9(9)
C4 C5 N4 115.0(10)
C10 C9 N2 108.5(9)
N4 C10 C9 113.4(9)
N3 C14 C15 114.4(9)
N4 C15 C14 116.9(10)
C16 O1 C19 110.2(7)
C16 O1 U1 120.2(6)
C19 O1 U1 121.6(5)
O1 C16 C17 105.4(9)
C16 C17 C18 107.8(9)
C19 C18 C17 100.1(8)
O1 C19 C18 108.9(8)

loop_
_geom_bond_atom_site_label_1
_geom_bond_atom_site_label_2
_geom_bond_distance
U1 N2 2.225(8)
U1 N3 2.250(7)
U1 N1 2.283(8)
U1 N4 2.555(8)
U1 O1 2.558(6)
U1 I1 3.1287(7)
N1 C4 1.478(12)
N1 Si1 1.703(8)
N2 C9 1.483(12)
N2 Si2 1.728(8)
N3 C14 1.452(12)
N3 Si3 1.730(8)
N4 C15 1.414(14)
N4 C10 1.442(14)
N4 C5 1.490(15)
Si1 C1 1.848(14)
Si1 C3 1.864(12)
Si1 C2 1.867(12)
Si2 C7 1.852(12)
Si2 C6 1.869(12)
Si2 C8 1.880(12)
Si3 C11 1.847(12)
Si3 C12 1.848(12)
Si3 C13 1.882(12)
C4 C5 1.421(16)
C9 C10 1.454(15)
C14 C15 1.456(15)
O1 C16 1.448(11)
O1 C19 1.453(12)
C16 C17 1.520(9)
C17 C18 1.5492(11)
C18 C19 1.524(9)
